data_2237904
loop_
_publ_author_name
'Seredyuk, Maksym'
'Pavlenko, Vadim A.'
'Znovjyak, Kateryna O.'
'Gumienna-Kontecka, Elzbieta'
'Iskenderov, Turganbay S.'

_publ_section_title
;
 [Diaquasesqui(nitrato-\k<i>O</i>)hemi(perchlorato-\k<i>O</i>)copper(II)]-\m-{bis[5-methyl-3-(pyridin-2-yl)-1<i>H</i>-pyrazol-4-yl]
 selenide}-[triaqua(perchlorato-\k<i>O</i>)copper(II)] nitrate monohydrate
;
_journal_coeditor_code IS5261
_journal_issue 6
_journal_name_full 'Acta Crystallographica Section E'
_journal_page_first m314
_journal_page_last m315
_journal_paper_doi 10.1107/S1600536813012178
_journal_volume 69
_journal_year 2013
_chemical_formula_iupac '[Cu2 (Cl O4)1.5 (N O3)1.5 (C18 H16 N6 Se) (H2 O)5] N O3, H2 O'
_chemical_formula_moiety 'C18 H26 Cl1.5 Cu2 N7.5 O15.5 Se +, N O3 -, H2 O'
_chemical_formula_sum 'C18 H28 Cl1.5 Cu2 N8.5 O19.5 Se'
_chemical_formula_weight 934.72
_chemical_name_systematic
'[Diaquasesqui(nitrato-\k<i>O</i>)hemi(perchlorato-\k<i>O</i>)copper(II)]-\m-{bis[5-methyl-3-(pyridin-2-yl)-1<i>H</i>-pyrazol-4-yl] selenide}-[triaqua(perchlorato-\k<i>O</i>)copper(II)] nitrate monohydrate'
_space_group_IT_number 2
_symmetry_cell_setting triclinic
_symmetry_space_group_name_Hall '-P 1'
_symmetry_space_group_name_H-M 'P -1'
_atom_sites_solution_hydrogens geom
_atom_sites_solution_primary direct
_atom_sites_solution_secondary difmap
_audit_creation_method SHELXL-97
_cell_angle_alpha 93.510(4)
_cell_angle_beta 108.858(5)
_cell_angle_gamma 93.494(4)
_cell_formula_units_Z 2
_cell_length_a 9.7233(6)
_cell_length_b 13.1987(7)
_cell_length_c 13.3217(8)
_cell_measurement_reflns_used 6705
_cell_measurement_temperature 100(2)
_cell_measurement_theta_max 30.28
_cell_measurement_theta_min 2.59
_cell_volume 1608.93(17)
_computing_cell_refinement 'SAINT (Bruker, 2009)'
_computing_data_collection 'APEX2 (Bruker, 2009)'
_computing_data_reduction 'SAINT (Bruker, 2009)'
_computing_molecular_graphics '<i>DIAMOND</i> (Brandenburg, 2009)'
_computing_publication_material 'SHELXL97 (Sheldrick, 2008)'
_computing_structure_refinement 'SHELXL97 (Sheldrick, 2008)'
_computing_structure_solution 'SIR2004 (Burla <i>et al.</i>, 2005)'
_diffrn_ambient_temperature 100(2)
_diffrn_detector_area_resol_mean 16
_diffrn_measured_fraction_theta_full 0.982
_diffrn_measured_fraction_theta_max 0.878
_diffrn_measurement_device '62mm x 62mm CCD camera on three-circle goniostat'
_diffrn_measurement_device_type 'Bruker SMART APEXII CCD'
_diffrn_measurement_method '\f and \w scans'
_diffrn_radiation_monochromator 'flat graphite crystal'
_diffrn_radiation_source 'fine-focus sealed tube'
_diffrn_radiation_type MoK\a
_diffrn_radiation_wavelength 0.71073
_diffrn_reflns_av_R_equivalents 0.0733
_diffrn_reflns_av_sigmaI/netI 0.0738
_diffrn_reflns_limit_h_max 12
_diffrn_reflns_limit_h_min -10
_diffrn_reflns_limit_k_max 17
_diffrn_reflns_limit_k_min -17
_diffrn_reflns_limit_l_max 16
_diffrn_reflns_limit_l_min -17
_diffrn_reflns_number 11167
_diffrn_reflns_theta_full 25.00
_diffrn_reflns_theta_max 28.39
_diffrn_reflns_theta_min 3.47
_exptl_absorpt_coefficient_mu 2.674
_exptl_absorpt_correction_T_max 0.7280
_exptl_absorpt_correction_T_min 0.4675
_exptl_absorpt_correction_type multi-scan
_exptl_absorpt_process_details '(SADABS; Bruker, 2009)'
_exptl_crystal_colour green
_exptl_crystal_density_diffrn 1.929
_exptl_crystal_density_method 'not measured'
_exptl_crystal_description block
_exptl_crystal_F_000 938
_exptl_crystal_size_max 0.30
_exptl_crystal_size_mid 0.25
_exptl_crystal_size_min 0.12
_refine_diff_density_max 1.000
_refine_diff_density_min -0.946
_refine_ls_extinction_method none
_refine_ls_goodness_of_fit_ref 1.023
_refine_ls_hydrogen_treatment mixed
_refine_ls_matrix_type full
_refine_ls_number_parameters 498
_refine_ls_number_reflns 7085
_refine_ls_number_restraints 12
_refine_ls_restrained_S_all 1.023
_refine_ls_R_factor_all 0.0530
_refine_ls_R_factor_gt 0.0413
_refine_ls_shift/su_max 0.001
_refine_ls_shift/su_mean 0.000
_refine_ls_structure_factor_coef Fsqd
_refine_ls_weighting_details 'calc w=1/[\s^2^(Fo^2^)+(0.0615P)^2^+0.0000P] where P=(Fo^2^+2Fc^2^)/3'
_refine_ls_weighting_scheme calc
_refine_ls_wR_factor_gt 0.1062
_refine_ls_wR_factor_ref 0.1129
_reflns_number_gt 5817
_reflns_number_total 7085
_reflns_threshold_expression I>2sigma(I)
_cod_data_source_file is5261.cif
_cod_data_source_block I
_cod_original_cell_volume 1608.93(16)
_cod_database_code 2237904
_cod_database_fobs_code 2237904

loop_
_symmetry_equiv_pos_as_xyz
'x, y, z'
'-x, -y, -z'

loop_
_atom_site_type_symbol
_atom_site_label
_atom_site_fract_x
_atom_site_fract_y
_atom_site_fract_z
_atom_site_U_iso_or_equiv
_atom_site_adp_type
_atom_site_calc_flag
_atom_site_refinement_flags
_atom_site_occupancy
_atom_site_symmetry_multiplicity
_atom_site_disorder_assembly
_atom_site_disorder_group
Se Se 0.30579(4) 0.28810(2) 0.04893(3) 0.01672(10) Uani d . 1 1 . .
Cu Cu1 0.07983(4) 0.55346(3) 0.31262(3) 0.01379(10) Uani d . 1 1 . .
Cu Cu2 0.60531(4) -0.03338(3) 0.28618(3) 0.01818(11) Uani d . 1 1 . .
Cl Cl1 0.08419(9) 0.80696(6) 0.22351(8) 0.02334(19) Uani d . 1 1 . .
O O1 0.2168(3) 0.63956(19) 0.4340(2) 0.0209(5) Uani d D 1 1 . .
H H2O1 0.284(4) 0.669(3) 0.419(4) 0.031 Uiso d D 1 1 . .
H H1O1 0.173(4) 0.680(3) 0.457(3) 0.031 Uiso d D 1 1 . .
O O2 -0.0895(2) 0.57907(18) 0.35723(19) 0.0166(5) Uani d D 1 1 . .
H H1O2 -0.137(4) 0.626(2) 0.329(3) 0.025 Uiso d D 1 1 . .
H H2O2 -0.079(4) 0.577(3) 0.4215(17) 0.025 Uiso d D 1 1 . .
O O1W 0.2383(3) 0.01642(19) 0.4205(2) 0.0228(5) Uani d D 1 1 . .
H H1W1 0.181(4) 0.059(3) 0.428(4) 0.034 Uiso d D 1 1 . .
H H2W1 0.216(5) -0.0443(17) 0.397(4) 0.034 Uiso d D 1 1 . .
O O3 0.1043(3) 0.42346(18) 0.4361(2) 0.0192(5) Uani d D 1 1 . .
H H1O3 0.189(3) 0.406(3) 0.457(3) 0.029 Uiso d D 1 1 . .
H H2O3 0.056(4) 0.370(2) 0.410(3) 0.029 Uiso d D 1 1 . .
O O4 0.5283(3) -0.06721(19) 0.4011(2) 0.0214(5) Uani d D 1 1 . .
H H1O4 0.505(5) -0.1278(17) 0.405(4) 0.032 Uiso d D 1 1 . .
H H2O4 0.596(4) -0.049(3) 0.458(2) 0.032 Uiso d D 1 1 . .
O O5 0.7923(3) -0.08153(19) 0.3647(2) 0.0245(6) Uani d D 1 1 . .
H H1O5 0.802(5) -0.139(2) 0.341(4) 0.037 Uiso d D 1 1 . .
H H2O5 0.865(3) -0.045(3) 0.362(4) 0.037 Uiso d D 1 1 . .
O O6 0.0385(3) 0.8548(2) 0.3056(3) 0.0499(10) Uani d . 1 1 . .
O O7 0.0311(3) 0.8566(2) 0.1280(3) 0.0410(8) Uani d . 1 1 . .
O O8 0.2401(3) 0.8125(2) 0.2577(2) 0.0368(7) Uani d . 1 1 . .
O O9 0.0257(3) 0.70178(18) 0.2037(2) 0.0287(6) Uani d . 1 1 . .
O O10 0.4717(3) 0.72896(18) 0.4218(2) 0.0255(6) Uani d . 1 1 . .
O O11 0.5918(3) 0.59929(17) 0.4819(2) 0.0218(5) Uani d . 1 1 . .
O O12 0.6898(3) 0.75338(19) 0.5375(2) 0.0299(6) Uani d . 1 1 . .
O O13 0.7312(3) -0.2750(2) 0.2985(3) 0.0379(7) Uani d . 1 1 . .
O O14 0.5604(3) -0.36909(19) 0.1776(2) 0.0290(6) Uani d . 1 1 . .
O O15 0.5431(3) -0.20641(19) 0.1993(2) 0.0249(5) Uani d . 1 1 . .
N N1 0.2334(3) 0.4991(2) 0.2624(2) 0.0149(5) Uani d . 1 1 . .
N N2 0.3773(3) 0.4906(2) 0.3050(2) 0.0159(5) Uani d . 1 1 . .
H H1N2 0.4325 0.5242 0.3628 0.019 Uiso calc R 1 1 . .
N N3 -0.0450(3) 0.47889(19) 0.1744(2) 0.0145(5) Uani d . 1 1 . .
N N4 0.4412(3) 0.0459(2) 0.2249(2) 0.0169(6) Uani d . 1 1 A .
N N5 0.3236(3) 0.0687(2) 0.2505(2) 0.0179(6) Uani d . 1 1 . .
H H1N5 0.2936 0.0381 0.2958 0.021 Uiso calc R 1 1 A .
N N6 0.6606(3) 0.0214(2) 0.1646(2) 0.0191(6) Uani d . 1 1 . .
N N7 0.5859(3) 0.6952(2) 0.4812(2) 0.0188(6) Uani d . 1 1 . .
N N8 0.6108(3) -0.2844(2) 0.2239(2) 0.0188(6) Uani d . 1 1 . .
C C1 0.5770(3) 0.3955(3) 0.2785(3) 0.0219(7) Uani d . 1 1 . .
H H1A 0.6415 0.4534 0.3163 0.033 Uiso calc R 1 1 . .
H H1B 0.6008 0.3744 0.2163 0.033 Uiso calc R 1 1 . .
H H1C 0.5877 0.3407 0.3239 0.033 Uiso calc R 1 1 . .
C C2 0.4246(4) 0.4232(2) 0.2463(3) 0.0161(6) Uani d . 1 1 . .
C C3 0.3034(3) 0.3858(2) 0.1598(3) 0.0143(6) Uani d . 1 1 . .
C C4 0.1865(3) 0.4339(2) 0.1747(3) 0.0140(6) Uani d . 1 1 . .
C C5 0.0275(3) 0.4270(2) 0.1190(3) 0.0140(6) Uani d . 1 1 . .
C C6 -0.0450(4) 0.3737(2) 0.0211(3) 0.0171(6) Uani d . 1 1 . .
H H6 0.0063 0.3376 -0.0152 0.021 Uiso calc R 1 1 . .
C C7 -0.1951(4) 0.3752(2) -0.0219(3) 0.0187(7) Uani d . 1 1 . .
H H7 -0.2458 0.3391 -0.0869 0.022 Uiso calc R 1 1 . .
C C8 -0.2691(4) 0.4306(3) 0.0323(3) 0.0188(7) Uani d . 1 1 . .
H H8 -0.3695 0.4336 0.0038 0.023 Uiso calc R 1 1 . .
C C9 -0.1901(3) 0.4817(2) 0.1305(3) 0.0177(7) Uani d . 1 1 . .
H H9 -0.2395 0.5192 0.1672 0.021 Uiso calc R 1 1 . .
C C10 0.1243(4) 0.1828(3) 0.2098(3) 0.0210(7) Uani d . 1 1 . .
H H10A 0.0756 0.1312 0.2370 0.031 Uiso calc R 1 1 A .
H H10B 0.0607 0.1990 0.1420 0.031 Uiso calc R 1 1 . .
H H10C 0.1498 0.2428 0.2586 0.031 Uiso calc R 1 1 . .
C C11 0.2582(3) 0.1449(2) 0.1969(3) 0.0170(6) Uani d . 1 1 . .
C C12 0.3424(3) 0.1760(2) 0.1345(3) 0.0151(6) Uani d . 1 1 . .
C C13 0.4547(4) 0.1103(2) 0.1543(3) 0.0161(6) Uani d . 1 1 A .
C C14 0.5762(3) 0.0938(2) 0.1147(3) 0.0169(6) Uani d . 1 1 . .
C C15 0.6019(4) 0.1410(2) 0.0314(3) 0.0180(7) Uani d . 1 1 . .
H H15 0.5442 0.1914 -0.0008 0.022 Uiso calc R 1 1 . .
C C16 0.7149(4) 0.1119(3) -0.0031(3) 0.0205(7) Uani d . 1 1 . .
H H16 0.7333 0.1419 -0.0594 0.025 Uiso calc R 1 1 A .
C C17 0.8007(4) 0.0369(3) 0.0477(3) 0.0228(7) Uani d . 1 1 . .
H H17 0.8768 0.0159 0.0257 0.027 Uiso calc R 1 1 . .
C C18 0.7700(4) -0.0058(3) 0.1317(3) 0.0219(7) Uani d . 1 1 . .
H H18 0.8278 -0.0550 0.1662 0.026 Uiso calc R 1 1 A .
Cl Cl2 0.8810(3) 0.1792(2) 0.3891(2) 0.0147(5) Uani d P 0.50 1 A 1
O O16 0.9609(11) 0.0934(7) 0.3751(9) 0.0270(7) Uani d P 0.50 1 A 1
O O17 0.8847(5) 0.2502(4) 0.3146(5) 0.0270(7) Uani d P 0.50 1 A 1
O O18 0.9531(6) 0.2249(4) 0.4990(5) 0.0270(7) Uani d P 0.50 1 A 1
O O19 0.7361(11) 0.1453(8) 0.3799(7) 0.0270(7) Uani d P 0.50 1 A 1
N N9 0.8701(15) 0.1712(11) 0.4062(11) 0.0188(6) Uani d P 0.50 1 B 2
O O20 0.9164(6) 0.2618(4) 0.4398(6) 0.0363(11) Uani d P 0.50 1 B 2
O O21 0.7413(12) 0.1391(8) 0.4031(8) 0.0363(11) Uani d P 0.50 1 B 2
O O22 0.9545(12) 0.1050(7) 0.3892(10) 0.0363(11) Uani d P 0.50 1 B 2

loop_
_atom_site_aniso_label
_atom_site_aniso_U_11
_atom_site_aniso_U_22
_atom_site_aniso_U_33
_atom_site_aniso_U_12
_atom_site_aniso_U_13
_atom_site_aniso_U_23
Se 0.02294(18) 0.01469(16) 0.01541(17) 0.00675(12) 0.00905(13) 0.00297(12)
Cu1 0.01339(19) 0.01215(19) 0.0161(2) 0.00040(14) 0.00579(15) -0.00181(15)
Cu2 0.0180(2) 0.0160(2) 0.0223(2) 0.00449(15) 0.00766(17) 0.00644(17)
Cl1 0.0206(4) 0.0162(4) 0.0349(5) 0.0012(3) 0.0124(4) -0.0028(3)
O1 0.0184(12) 0.0196(12) 0.0252(13) -0.0029(10) 0.0102(10) -0.0060(10)
O2 0.0161(11) 0.0188(11) 0.0161(12) 0.0067(9) 0.0059(9) 0.0029(10)
O1W 0.0244(13) 0.0199(12) 0.0251(14) -0.0013(10) 0.0110(11) -0.0021(11)
O3 0.0206(12) 0.0156(11) 0.0223(13) 0.0012(9) 0.0080(10) 0.0033(10)
O4 0.0241(13) 0.0173(12) 0.0221(13) -0.0002(10) 0.0065(10) 0.0041(10)
O5 0.0217(13) 0.0182(12) 0.0334(15) 0.0038(10) 0.0080(11) 0.0050(11)
O6 0.0407(18) 0.0424(18) 0.072(2) -0.0143(14) 0.0361(17) -0.0361(18)
O7 0.0314(16) 0.0275(14) 0.064(2) 0.0057(12) 0.0119(15) 0.0213(15)
O8 0.0202(14) 0.0473(18) 0.0435(18) 0.0056(12) 0.0102(12) 0.0067(14)
O9 0.0479(17) 0.0127(12) 0.0239(14) -0.0045(11) 0.0119(12) -0.0032(10)
O10 0.0159(12) 0.0209(12) 0.0356(16) 0.0022(10) 0.0013(11) 0.0113(11)
O11 0.0239(13) 0.0132(11) 0.0247(13) 0.0002(9) 0.0030(10) 0.0025(10)
O12 0.0255(14) 0.0192(12) 0.0347(16) -0.0033(10) -0.0023(11) -0.0044(11)
O13 0.0268(15) 0.0255(14) 0.0448(18) 0.0119(12) -0.0116(13) -0.0029(13)
O14 0.0273(14) 0.0223(13) 0.0324(15) 0.0000(11) 0.0039(11) -0.0017(12)
O15 0.0233(13) 0.0240(13) 0.0262(14) 0.0090(10) 0.0041(10) 0.0082(11)
N1 0.0136(13) 0.0120(12) 0.0200(14) -0.0001(10) 0.0065(11) 0.0019(11)
N2 0.0143(13) 0.0152(13) 0.0174(14) 0.0002(10) 0.0049(11) -0.0002(11)
N3 0.0151(13) 0.0113(12) 0.0180(14) -0.0006(10) 0.0076(11) -0.0014(11)
N4 0.0208(14) 0.0136(13) 0.0194(15) 0.0049(11) 0.0094(11) 0.0055(11)
N5 0.0164(13) 0.0190(14) 0.0212(15) 0.0012(11) 0.0092(11) 0.0067(12)
N6 0.0207(14) 0.0165(13) 0.0205(15) 0.0020(11) 0.0071(12) 0.0027(12)
N7 0.0177(14) 0.0167(13) 0.0227(15) 0.0008(11) 0.0073(12) 0.0036(12)
N8 0.0166(13) 0.0199(14) 0.0211(15) 0.0055(11) 0.0067(11) 0.0057(11)
C1 0.0149(16) 0.0207(16) 0.031(2) 0.0023(13) 0.0085(14) 0.0022(15)
C2 0.0193(16) 0.0127(14) 0.0189(16) 0.0009(12) 0.0094(13) 0.0047(13)
C3 0.0168(15) 0.0129(14) 0.0156(15) 0.0032(12) 0.0082(12) 0.0011(12)
C4 0.0180(15) 0.0105(14) 0.0139(15) -0.0005(12) 0.0060(12) 0.0021(12)
C5 0.0149(15) 0.0123(14) 0.0158(16) 0.0012(11) 0.0059(12) 0.0028(12)
C6 0.0209(16) 0.0139(15) 0.0168(16) 0.0014(12) 0.0072(13) -0.0030(13)
C7 0.0225(17) 0.0141(15) 0.0161(16) -0.0009(13) 0.0022(13) 0.0007(13)
C8 0.0157(15) 0.0194(16) 0.0186(17) -0.0006(13) 0.0025(13) 0.0011(13)
C9 0.0171(16) 0.0185(16) 0.0174(17) -0.0007(13) 0.0064(13) 0.0002(13)
C10 0.0188(16) 0.0198(16) 0.0272(19) 0.0021(13) 0.0106(14) 0.0051(14)
C11 0.0155(15) 0.0162(15) 0.0179(16) -0.0015(12) 0.0043(13) -0.0007(13)
C12 0.0180(15) 0.0111(14) 0.0146(16) -0.0002(12) 0.0035(12) 0.0009(12)
C13 0.0201(16) 0.0120(14) 0.0161(16) 0.0001(12) 0.0057(13) 0.0018(12)
C14 0.0172(15) 0.0104(14) 0.0215(17) 0.0004(12) 0.0048(13) -0.0021(13)
C15 0.0203(16) 0.0126(14) 0.0209(17) -0.0006(12) 0.0069(13) 0.0000(13)
C16 0.0266(18) 0.0179(16) 0.0193(17) 0.0003(13) 0.0111(14) 0.0015(14)
C17 0.0197(17) 0.0241(18) 0.0263(19) 0.0003(14) 0.0115(14) -0.0037(15)
C18 0.0218(17) 0.0196(16) 0.0250(19) 0.0065(14) 0.0079(14) 0.0023(14)
Cl2 0.0151(9) 0.0085(8) 0.0224(13) -0.0033(6) 0.0107(7) -0.0058(8)
O16 0.0208(15) 0.0273(16) 0.0354(19) 0.0073(12) 0.0117(13) 0.0038(14)
O17 0.0208(15) 0.0273(16) 0.0354(19) 0.0073(12) 0.0117(13) 0.0038(14)
O18 0.0208(15) 0.0273(16) 0.0354(19) 0.0073(12) 0.0117(13) 0.0038(14)
O19 0.0208(15) 0.0273(16) 0.0354(19) 0.0073(12) 0.0117(13) 0.0038(14)
N9 0.0166(13) 0.0199(14) 0.0211(15) 0.0055(11) 0.0067(11) 0.0057(11)
O20 0.034(2) 0.0206(19) 0.061(3) -0.0118(16) 0.030(2) -0.0110(19)
O21 0.034(2) 0.0206(19) 0.061(3) -0.0118(16) 0.030(2) -0.0110(19)
O22 0.034(2) 0.0206(19) 0.061(3) -0.0118(16) 0.030(2) -0.0110(19)

loop_
_atom_type_symbol
_atom_type_description
_atom_type_scat_dispersion_real
_atom_type_scat_dispersion_imag
_atom_type_scat_source
C C 0.0033 0.0016 'International Tables Vol C Tables 4.2.6.8 and 6.1.1.4'
H H 0.0000 0.0000 'International Tables Vol C Tables 4.2.6.8 and 6.1.1.4'
N N 0.0061 0.0033 'International Tables Vol C Tables 4.2.6.8 and 6.1.1.4'
O O 0.0106 0.0060 'International Tables Vol C Tables 4.2.6.8 and 6.1.1.4'
Cl Cl 0.1484 0.1585 'International Tables Vol C Tables 4.2.6.8 and 6.1.1.4'
Cu Cu 0.3201 1.2651 'International Tables Vol C Tables 4.2.6.8 and 6.1.1.4'
Se Se -0.0929 2.2259 'International Tables Vol C Tables 4.2.6.8 and 6.1.1.4'

loop_
_geom_angle_atom_site_label_1
_geom_angle_atom_site_label_2
_geom_angle_atom_site_label_3
_geom_angle
C12 Se C3 96.01(14)
O2 Cu1 O1 93.43(10)
O2 Cu1 N1 168.52(10)
O1 Cu1 N1 94.85(11)
O2 Cu1 N3 92.57(11)
O1 Cu1 N3 170.62(11)
N1 Cu1 N3 80.28(11)
O2 Cu1 O3 81.67(9)
O1 Cu1 O3 85.52(10)
N1 Cu1 O3 91.06(10)
N3 Cu1 O3 102.50(10)
O2 Cu1 O9 88.12(10)
O1 Cu1 O9 91.62(10)
N1 Cu1 O9 99.57(11)
N3 Cu1 O9 81.37(10)
O3 Cu1 O9 169.20(9)
N4 Cu2 O5 166.31(12)
N4 Cu2 O4 90.67(11)
O5 Cu2 O4 90.21(11)
N4 Cu2 N6 79.71(12)
O5 Cu2 N6 98.40(12)
O4 Cu2 N6 169.88(11)
N4 Cu2 O15 107.91(11)
O5 Cu2 O15 85.70(10)
O4 Cu2 O15 92.59(10)
N6 Cu2 O15 93.36(11)
N4 Cu2 O19 83.5(2)
O5 Cu2 O19 82.9(2)
O4 Cu2 O19 95.1(2)
N6 Cu2 O19 80.7(2)
O15 Cu2 O19 166.2(2)
O7 Cl1 O8 109.63(18)
O7 Cl1 O6 110.2(2)
O8 Cl1 O6 109.33(19)
O7 Cl1 O9 109.16(18)
O8 Cl1 O9 109.82(18)
O6 Cl1 O9 108.64(17)
Cu1 O1 H2O1 113(3)
Cu1 O1 H1O1 110(3)
H2O1 O1 H1O1 110(4)
Cu1 O2 H1O2 115(3)
Cu1 O2 H2O2 117(3)
H1O2 O2 H2O2 114(4)
H1W1 O1W H2W1 127(4)
Cu1 O3 H1O3 111(3)
Cu1 O3 H2O3 114(3)
H1O3 O3 H2O3 103(4)
Cu2 O4 H1O4 118(3)
Cu2 O4 H2O4 105(3)
H1O4 O4 H2O4 106(4)
Cu2 O5 H1O5 112(3)
Cu2 O5 H2O5 114(3)
H1O5 O5 H2O5 105(4)
Cl1 O9 Cu1 132.23(16)
N8 O15 Cu2 128.4(2)
C4 N1 N2 106.2(3)
C4 N1 Cu1 115.8(2)
N2 N1 Cu1 135.9(2)
N1 N2 C2 111.8(3)
N1 N2 H1N2 124.1
C2 N2 H1N2 124.1
C9 N3 C5 118.7(3)
C9 N3 Cu1 125.6(2)
C5 N3 Cu1 115.6(2)
C13 N4 N5 106.9(3)
C13 N4 Cu2 116.9(2)
N5 N4 Cu2 134.7(2)
N4 N5 C11 111.7(3)
N4 N5 H1N5 124.1
C11 N5 H1N5 124.1
C18 N6 C14 119.0(3)
C18 N6 Cu2 126.5(2)
C14 N6 Cu2 114.5(2)
O12 N7 O10 121.2(3)
O12 N7 O11 120.3(3)
O10 N7 O11 118.5(3)
O14 N8 O15 121.3(3)
O14 N8 O13 120.1(3)
O15 N8 O13 118.6(3)
C2 C1 H1A 109.5
C2 C1 H1B 109.5
H1A C1 H1B 109.5
C2 C1 H1C 109.5
H1A C1 H1C 109.5
H1B C1 H1C 109.5
N2 C2 C3 106.6(3)
N2 C2 C1 122.8(3)
C3 C2 C1 130.5(3)
C2 C3 C4 105.2(3)
C2 C3 Se 125.1(2)
C4 C3 Se 129.7(2)
N1 C4 C3 110.2(3)
N1 C4 C5 114.8(3)
C3 C4 C5 135.0(3)
N3 C5 C6 121.7(3)
N3 C5 C4 112.7(3)
C6 C5 C4 125.6(3)
C7 C6 C5 119.0(3)
C7 C6 H6 120.5
C5 C6 H6 120.5
C8 C7 C6 119.7(3)
C8 C7 H7 120.2
C6 C7 H7 120.2
C7 C8 C9 118.5(3)
C7 C8 H8 120.7
C9 C8 H8 120.7
N3 C9 C8 122.4(3)
N3 C9 H9 118.8
C8 C9 H9 118.8
C11 C10 H10A 109.5
C11 C10 H10B 109.5
H10A C10 H10B 109.5
C11 C10 H10C 109.5
H10A C10 H10C 109.5
H10B C10 H10C 109.5
N5 C11 C12 106.6(3)
N5 C11 C10 122.1(3)
C12 C11 C10 131.3(3)
C11 C12 C13 104.9(3)
C11 C12 Se 124.4(2)
C13 C12 Se 130.6(3)
N4 C13 C12 109.7(3)
N4 C13 C14 114.3(3)
C12 C13 C14 136.0(3)
N6 C14 C15 121.8(3)
N6 C14 C13 112.7(3)
C15 C14 C13 125.3(3)
C16 C15 C14 119.0(3)
C16 C15 H15 120.5
C14 C15 H15 120.5
C15 C16 C17 119.1(3)
C15 C16 H16 120.4
C17 C16 H16 120.4
C18 C17 C16 118.7(3)
C18 C17 H17 120.7
C16 C17 H17 120.7
N6 C18 C17 122.4(3)
N6 C18 H18 118.8
C17 C18 H18 118.8
O17 Cl2 O19 111.6(4)
O17 Cl2 O16 109.9(5)
O19 Cl2 O16 110.3(6)
O17 Cl2 O18 110.8(4)
O19 Cl2 O18 107.5(5)
O16 Cl2 O18 106.6(5)
Cl2 O19 Cu2 123.9(6)
O20 N9 O21 119.1(12)
O20 N9 O22 122.0(12)
O21 N9 O22 118.2(12)

loop_
_geom_bond_atom_site_label_1
_geom_bond_atom_site_label_2
_geom_bond_distance
Se C12 1.904(3)
Se C3 1.907(3)
Cu1 O2 1.963(2)
Cu1 O1 1.969(3)
Cu1 N1 1.978(3)
Cu1 N3 2.005(3)
Cu1 O3 2.419(3)
Cu1 O9 2.489(3)
Cu2 N4 1.942(3)
Cu2 O5 1.948(3)
Cu2 O4 1.972(3)
Cu2 N6 2.023(3)
Cu2 O15 2.445(3)
Cu2 O19 2.643(11)
Cl1 O7 1.426(3)
Cl1 O8 1.431(3)
Cl1 O6 1.434(3)
Cl1 O9 1.443(3)
O1 H2O1 0.826(19)
O1 H1O1 0.805(19)
O2 H1O2 0.834(19)
O2 H2O2 0.831(19)
O1W H1W1 0.836(19)
O1W H2W1 0.832(19)
O3 H1O3 0.831(19)
O3 H2O3 0.818(19)
O4 H1O4 0.829(19)
O4 H2O4 0.836(19)
O5 H1O5 0.823(19)
O5 H2O5 0.842(19)
O10 N7 1.262(4)
O11 N7 1.271(3)
O12 N7 1.232(4)
O13 N8 1.260(4)
O14 N8 1.234(4)
O15 N8 1.259(4)
N1 C4 1.340(4)
N1 N2 1.344(4)
N2 C2 1.346(4)
N2 H1N2 0.8600
N3 C9 1.346(4)
N3 C5 1.357(4)
N4 C13 1.337(4)
N4 N5 1.340(4)
N5 C11 1.341(4)
N5 H1N5 0.8600
N6 C18 1.334(4)
N6 C14 1.360(4)
C1 C2 1.479(4)
C1 H1A 0.9600
C1 H1B 0.9600
C1 H1C 0.9600
C2 C3 1.394(5)
C3 C4 1.398(4)
C4 C5 1.477(4)
C5 C6 1.388(4)
C6 C7 1.387(5)
C6 H6 0.9300
C7 C8 1.382(5)
C7 H7 0.9300
C8 C9 1.391(5)
C8 H8 0.9300
C9 H9 0.9300
C10 C11 1.479(4)
C10 H10A 0.9600
C10 H10B 0.9600
C10 H10C 0.9600
C11 C12 1.403(5)
C12 C13 1.404(5)
C13 C14 1.464(5)
C14 C15 1.388(5)
C15 C16 1.386(5)
C15 H15 0.9300
C16 C17 1.397(5)
C16 H16 0.9300
C17 C18 1.389(5)
C17 H17 0.9300
C18 H18 0.9300
Cl2 O17 1.413(6)
Cl2 O19 1.415(11)
Cl2 O16 1.447(8)
Cl2 O18 1.475(7)
N9 O20 1.255(15)
N9 O21 1.285(17)
N9 O22 1.293(15)

loop_
_geom_hbond_atom_site_label_D
_geom_hbond_atom_site_label_H
_geom_hbond_atom_site_label_A
_geom_hbond_site_symmetry_A
_geom_hbond_distance_DH
_geom_hbond_distance_HA
_geom_hbond_distance_DA
_geom_hbond_angle_DHA
O1 H2O1 O10 . 0.826(19) 1.93(2) 2.737(3) 164(4)
O1 H1O1 O18 2_666 0.805(19) 2.00(2) 2.801(6) 174(5)
O1 H1O1 O20 2_666 0.805(19) 1.99(3) 2.747(6) 155(4)
O2 H1O2 O13 1_465 0.834(19) 1.85(2) 2.660(3) 163(4)
O2 H2O2 O3 2_566 0.831(19) 1.99(2) 2.805(4) 167(4)
O3 H1O3 O11 2_666 0.831(19) 2.03(2) 2.842(4) 166(4)
O3 H1O3 O12 2_666 0.831(19) 2.47(3) 3.130(4) 137(4)
O4 H1O4 O10 1_545 0.829(19) 1.94(2) 2.762(3) 174(4)
O4 H2O4 O1W 2_656 0.836(19) 1.88(2) 2.717(4) 174(5)
O5 H1O5 O13 . 0.823(19) 1.87(3) 2.617(4) 150(4)
O5 H2O5 O16 . 0.842(19) 1.97(3) 2.719(11) 148(4)
O5 H2O5 O16 . 0.842(19) 1.97(3) 2.719(11) 148(4)
O5 H2O5 O22 . 0.842(19) 2.07(3) 2.784(10) 142(4)
O1W H2W1 O6 1_545 0.832(19) 2.10(3) 2.800(4) 142(4)
O1W H1W1 O16 1_455 0.836(19) 2.12(3) 2.833(9) 144(4)
O1W H1W1 O22 1_455 0.836(19) 2.23(3) 2.977(11) 149(4)
N2 H1N2 O11 . 0.86 1.98 2.829(4) 168
N5 H1N5 O1W . 0.86 1.94 2.762(4) 160

loop_
_geom_torsion_atom_site_label_1
_geom_torsion_atom_site_label_2
_geom_torsion_atom_site_label_3
_geom_torsion_atom_site_label_4
_geom_torsion
O7 Cl1 O9 Cu1 171.1(2)
O8 Cl1 O9 Cu1 50.8(3)
O6 Cl1 O9 Cu1 -68.7(3)
O2 Cu1 O9 Cl1 97.4(2)
O1 Cu1 O9 Cl1 4.0(2)
N1 Cu1 O9 Cl1 -91.2(2)
N3 Cu1 O9 Cl1 -169.7(2)
O3 Cu1 O9 Cl1 78.5(5)
N4 Cu2 O15 N8 -170.6(3)
O5 Cu2 O15 N8 10.9(3)
O4 Cu2 O15 N8 -79.1(3)
N6 Cu2 O15 N8 109.1(3)
O19 Cu2 O15 N8 45.0(8)
O2 Cu1 N1 C4 44.8(7)
O1 Cu1 N1 C4 -179.2(2)
N3 Cu1 N1 C4 -7.3(2)
O3 Cu1 N1 C4 95.2(2)
O9 Cu1 N1 C4 -86.7(2)
O2 Cu1 N1 N2 -116.1(5)
O1 Cu1 N1 N2 20.0(3)
N3 Cu1 N1 N2 -168.1(3)
O3 Cu1 N1 N2 -65.6(3)
O9 Cu1 N1 N2 112.4(3)
C4 N1 N2 C2 1.0(3)
Cu1 N1 N2 C2 163.1(2)
O2 Cu1 N3 C9 16.1(3)
N1 Cu1 N3 C9 -172.9(3)
O3 Cu1 N3 C9 98.2(3)
O9 Cu1 N3 C9 -71.6(3)
O2 Cu1 N3 C5 -168.2(2)
N1 Cu1 N3 C5 2.8(2)
O3 Cu1 N3 C5 -86.1(2)
O9 Cu1 N3 C5 104.1(2)
O5 Cu2 N4 C13 70.2(6)
O4 Cu2 N4 C13 163.9(3)
N6 Cu2 N4 C13 -13.0(2)
O15 Cu2 N4 C13 -103.2(2)
O19 Cu2 N4 C13 68.8(3)
O5 Cu2 N4 N5 -93.4(6)
O4 Cu2 N4 N5 0.2(3)
N6 Cu2 N4 N5 -176.6(3)
O15 Cu2 N4 N5 93.1(3)
O19 Cu2 N4 N5 -94.9(4)
C13 N4 N5 C11 1.2(4)
Cu2 N4 N5 C11 166.0(2)
N4 Cu2 N6 C18 -171.4(3)
O5 Cu2 N6 C18 22.3(3)
O4 Cu2 N6 C18 170.3(5)
O15 Cu2 N6 C18 -63.8(3)
O19 Cu2 N6 C18 103.6(4)
N4 Cu2 N6 C14 9.6(2)
O5 Cu2 N6 C14 -156.7(2)
O4 Cu2 N6 C14 -8.8(8)
O15 Cu2 N6 C14 117.2(2)
O19 Cu2 N6 C14 -75.4(3)
Cu2 O15 N8 O14 174.3(2)
Cu2 O15 N8 O13 -4.6(5)
N1 N2 C2 C3 0.2(4)
N1 N2 C2 C1 -176.7(3)
N2 C2 C3 C4 -1.4(3)
C1 C2 C3 C4 175.2(3)
N2 C2 C3 Se 179.5(2)
C1 C2 C3 Se -3.9(5)
C12 Se C3 C2 69.3(3)
C12 Se C3 C4 -109.6(3)
N2 N1 C4 C3 -1.9(3)
Cu1 N1 C4 C3 -168.2(2)
N2 N1 C4 C5 176.5(2)
Cu1 N1 C4 C5 10.2(3)
C2 C3 C4 N1 2.1(4)
Se C3 C4 N1 -178.8(2)
C2 C3 C4 C5 -175.9(3)
Se C3 C4 C5 3.2(6)
C9 N3 C5 C6 -2.7(5)
Cu1 N3 C5 C6 -178.7(2)
C9 N3 C5 C4 177.7(3)
Cu1 N3 C5 C4 1.7(3)
N1 C4 C5 N3 -7.7(4)
C3 C4 C5 N3 170.2(3)
N1 C4 C5 C6 172.7(3)
C3 C4 C5 C6 -9.4(6)
N3 C5 C6 C7 1.1(5)
C4 C5 C6 C7 -179.3(3)
C5 C6 C7 C8 1.0(5)
C6 C7 C8 C9 -1.5(5)
C5 N3 C9 C8 2.2(5)
Cu1 N3 C9 C8 177.8(2)
C7 C8 C9 N3 -0.1(5)
N4 N5 C11 C12 -2.0(4)
N4 N5 C11 C10 178.8(3)
N5 C11 C12 C13 1.9(4)
C10 C11 C12 C13 -179.0(3)
N5 C11 C12 Se -175.9(2)
C10 C11 C12 Se 3.2(5)
C3 Se C12 C11 53.5(3)
C3 Se C12 C13 -123.7(3)
N5 N4 C13 C12 0.1(4)
Cu2 N4 C13 C12 -167.9(2)
N5 N4 C13 C14 -178.1(3)
Cu2 N4 C13 C14 14.0(4)
C11 C12 C13 N4 -1.2(4)
Se C12 C13 N4 176.4(2)
C11 C12 C13 C14 176.4(4)
Se C12 C13 C14 -6.0(6)
C18 N6 C14 C15 -0.7(5)
Cu2 N6 C14 C15 178.4(2)
C18 N6 C14 C13 175.9(3)
Cu2 N6 C14 C13 -5.0(4)
N4 C13 C14 N6 -5.4(4)
C12 C13 C14 N6 177.1(4)
N4 C13 C14 C15 171.1(3)
C12 C13 C14 C15 -6.5(6)
N6 C14 C15 C16 1.3(5)
C13 C14 C15 C16 -174.9(3)
C14 C15 C16 C17 -0.8(5)
C15 C16 C17 C18 -0.3(5)
C14 N6 C18 C17 -0.4(5)
Cu2 N6 C18 C17 -179.4(3)
C16 C17 C18 N6 0.9(5)
O17 Cl2 O19 Cu2 102.8(5)
O16 Cl2 O19 Cu2 -19.7(8)
O18 Cl2 O19 Cu2 -135.5(4)
N4 Cu2 O19 Cl2 -136.8(5)
O5 Cu2 O19 Cl2 43.5(5)
O4 Cu2 O19 Cl2 133.1(5)
N6 Cu2 O19 Cl2 -56.3(5)
O15 Cu2 O19 Cl2 9.3(12)
